data_4100172
_journal_name_full 'Journal of the American Chemical Society'
_journal_paper_doi 10.1021/ja050521s
_journal_year 2005
_chemical_formula_sum 'C44 H62 Al Dy N2 O2'
_chemical_formula_weight 840.44
_space_group_IT_number 14
_symmetry_cell_setting monoclinic
_symmetry_space_group_name_Hall '-P 2yn'
_symmetry_space_group_name_H-M 'P 1 21/n 1'
_cell_angle_alpha 90.00
_cell_angle_beta 97.17(1)
_cell_angle_gamma 90.00
_cell_formula_units_Z 4
_cell_length_a 8.854(1)
_cell_length_b 37.975(2)
_cell_length_c 12.106(1)
_cell_measurement_temperature 133(2)
_cell_volume 4039(1)
_diffrn_ambient_temperature 133(2)
_exptl_crystal_density_diffrn 1.382
_cod_depositor_comments
;
The following automatic conversions were performed:
'_symmetry_cell_setting' value 'Monoclinic' changed to 'monoclinic'
according to '/home/saulius/struct/CIF-dictionaries/cif_core.dic'
dictionary named 'cif_core.dic' version 2.4.1 from 2010-06-29.

Automatic conversion script
Id: cif_fix_enum 1527 2010-12-29 10:47:43Z saulius 
;
_cod_original_sg_symbol_H-M 'P 21/n'
_cod_database_code 4100172

loop_
_symmetry_equiv_pos_as_xyz
'x, y, z'
'-x+1/2, y+1/2, -z+1/2'
'-x, -y, -z'
'x-1/2, -y-1/2, z-1/2'

loop_
_atom_site_label
_atom_site_type_symbol
_atom_site_fract_x
_atom_site_fract_y
_atom_site_fract_z
_atom_site_U_iso_or_equiv
_atom_site_adp_type
_atom_site_occupancy
_atom_site_symmetry_multiplicity
_atom_site_calc_flag
_atom_site_refinement_flags
_atom_site_disorder_assembly
_atom_site_disorder_group
Dy1 Dy 0.27689(4) 0.812044(10) 0.25053(3) 0.02076(9) Uani 1 1 d D A .
Al1 Al 0.0103(3) 0.88223(6) 0.31940(16) 0.0206(5) Uani 1 1 d . . .
O1 O 0.1481(6) 0.85411(14) 0.2906(4) 0.0268(12) Uani 1 1 d . A .
N1 N 0.0023(7) 0.92487(17) 0.2336(5) 0.0185(14) Uani 1 1 d . A .
C1 C -0.1274(10) 0.9820(2) 0.1976(6) 0.0294(19) Uani 1 1 d . A .
H1A H -0.1872 0.9729 0.1300 0.044 Uiso 1 1 calc R . .
H1B H -0.0398 0.9952 0.1773 0.044 Uiso 1 1 calc R . .
H1C H -0.1911 0.9976 0.2367 0.044 Uiso 1 1 calc R . .
N2 N 0.0496(7) 0.90505(15) 0.4629(4) 0.0180(13) Uani 1 1 d . A .
C2 C -0.0724(9) 0.9518(2) 0.2724(6) 0.0225(17) Uani 1 1 d . . .
C2A C 0.3669(9) 0.9251(2) 0.5179(6) 0.0246(18) Uani 1 1 d . . .
H2AA H 0.3301 0.9184 0.4392 0.030 Uiso 1 1 calc R . .
C3 C -0.1039(9) 0.9537(2) 0.3840(6) 0.0232(17) Uani 1 1 d . A .
H3A H -0.163(9) 0.972(2) 0.405(6) 0.028 Uiso 1 1 d . . .
C4 C -0.0335(8) 0.9338(2) 0.4750(5) 0.0193(16) Uani 1 1 d . . .
C5 C -0.0571(9) 0.9471(2) 0.5899(5) 0.025(2) Uani 1 1 d . A .
H5A H 0.0407 0.9473 0.6379 0.038 Uiso 1 1 calc R . .
H5B H -0.1283 0.9315 0.6222 0.038 Uiso 1 1 calc R . .
H5C H -0.0988 0.9710 0.5838 0.038 Uiso 1 1 calc R . .
C6 C 0.1354(8) 0.89068(18) 0.5633(5) 0.0157(15) Uani 1 1 d . . .
C7 C 0.0640(9) 0.8669(2) 0.6292(5) 0.0243(18) Uani 1 1 d . A .
C8 C 0.1483(9) 0.8542(2) 0.7292(6) 0.0250(19) Uani 1 1 d . . .
H8A H 0.1041 0.8374 0.7738 0.030 Uiso 1 1 calc R A .
C9 C 0.2958(11) 0.8664(2) 0.7619(7) 0.0263(19) Uani 1 1 d . A .
H9A H 0.3486 0.8596 0.8317 0.032 Uiso 1 1 calc R . .
C10 C 0.3651(9) 0.8885(2) 0.6927(6) 0.0264(18) Uani 1 1 d . . .
H10A H 0.4680 0.8953 0.7133 0.032 Uiso 1 1 calc R A .
C11 C 0.2861(8) 0.90134(18) 0.5917(5) 0.0197(16) Uani 1 1 d . A .
C13 C 0.5407(9) 0.9211(3) 0.5329(7) 0.033(2) Uani 1 1 d . . .
H13A H 0.5673 0.8963 0.5231 0.050 Uiso 1 1 calc R . .
H13B H 0.5820 0.9288 0.6078 0.050 Uiso 1 1 calc R . .
H13C H 0.5838 0.9355 0.4775 0.050 Uiso 1 1 calc R . .
C14 C 0.3271(10) 0.9640(2) 0.5310(7) 0.034(2) Uani 1 1 d . . .
H14A H 0.2171 0.9673 0.5122 0.051 Uiso 1 1 calc R . .
H14B H 0.3811 0.9783 0.4811 0.051 Uiso 1 1 calc R . .
H14C H 0.3576 0.9713 0.6082 0.051 Uiso 1 1 calc R . .
C15 C -0.0916(9) 0.8513(2) 0.5943(6) 0.0251(17) Uani 1 1 d . . .
H15A H -0.1416 0.8657 0.5308 0.030 Uiso 1 1 calc R A .
C16 C -0.0773(9) 0.8142(2) 0.5525(5) 0.0313(17) Uani 1 1 d . A .
H16A H -0.0131 0.8141 0.4922 0.047 Uiso 1 1 calc R . .
H16B H -0.1785 0.8051 0.5247 0.047 Uiso 1 1 calc R . .
H16C H -0.0310 0.7992 0.6135 0.047 Uiso 1 1 calc R . .
C17 C -0.1967(9) 0.8516(2) 0.6862(6) 0.0299(19) Uani 1 1 d . A .
H17A H -0.2938 0.8404 0.6586 0.045 Uiso 1 1 calc R . .
H17B H -0.2151 0.8760 0.7074 0.045 Uiso 1 1 calc R . .
H17C H -0.1482 0.8387 0.7512 0.045 Uiso 1 1 calc R . .
C18 C 0.0528(8) 0.92870(18) 0.1241(5) 0.0185(16) Uani 1 1 d . . .
C19 C -0.0373(9) 0.9157(2) 0.0297(5) 0.0224(17) Uani 1 1 d . A .
C20 C 0.0157(10) 0.9188(2) -0.0726(6) 0.027(2) Uani 1 1 d . . .
H20A H -0.0453 0.9103 -0.1372 0.032 Uiso 1 1 calc R A .
C21 C 0.1553(9) 0.9339(2) -0.0832(6) 0.0284(19) Uani 1 1 d . A .
H21A H 0.1905 0.9354 -0.1540 0.034 Uiso 1 1 calc R . .
C22 C 0.2431(10) 0.9469(2) 0.0109(6) 0.0278(19) Uani 1 1 d . . .
H22A H 0.3381 0.9578 0.0044 0.033 Uiso 1 1 calc R A .
C23 C 0.1927(9) 0.9440(2) 0.1145(5) 0.0263(19) Uani 1 1 d . A .
C24 C 0.2951(10) 0.9585(2) 0.2159(6) 0.030(2) Uani 1 1 d . . .
H24A H 0.2429 0.9547 0.2836 0.036 Uiso 1 1 calc R A .
C25 C 0.3253(12) 0.9983(3) 0.2040(7) 0.047(3) Uani 1 1 d . A .
H25A H 0.3895 1.0068 0.2705 0.071 Uiso 1 1 calc R . .
H25B H 0.2283 1.0111 0.1958 0.071 Uiso 1 1 calc R . .
H25C H 0.3772 1.0024 0.1382 0.071 Uiso 1 1 calc R . .
C26 C 0.4493(11) 0.9391(3) 0.2324(7) 0.046(3) Uani 1 1 d . A .
H26A H 0.4324 0.9140 0.2458 0.068 Uiso 1 1 calc R . .
H26B H 0.5135 0.9491 0.2964 0.068 Uiso 1 1 calc R . .
H26C H 0.5001 0.9418 0.1654 0.068 Uiso 1 1 calc R . .
C27 C -0.3197(10) 0.9121(3) -0.0446(6) 0.035(2) Uani 1 1 d . A .
H27A H -0.4124 0.8984 -0.0391 0.053 Uiso 1 1 calc R . .
H27B H -0.2942 0.9109 -0.1210 0.053 Uiso 1 1 calc R . .
H27C H -0.3366 0.9367 -0.0250 0.053 Uiso 1 1 calc R . .
C28 C -0.1721(10) 0.8578(2) 0.0145(6) 0.030(2) Uani 1 1 d . A .
H28A H -0.0997 0.8476 0.0738 0.045 Uiso 1 1 calc R . .
H28B H -0.1345 0.8542 -0.0575 0.045 Uiso 1 1 calc R . .
H28C H -0.2712 0.8463 0.0139 0.045 Uiso 1 1 calc R . .
C29 C -0.1887(9) 0.8969(2) 0.0352(6) 0.031(2) Uani 1 1 d . . .
H29A H -0.2154 0.8998 0.1125 0.037 Uiso 1 1 calc R A .
C30 C -0.1999(9) 0.8648(2) 0.3065(5) 0.0244(18) Uani 1 1 d . A .
H30A H -0.2295 0.8557 0.2311 0.037 Uiso 1 1 calc R . .
H30B H -0.2681 0.8841 0.3212 0.037 Uiso 1 1 calc R . .
H30C H -0.2070 0.8459 0.3607 0.037 Uiso 1 1 calc R . .
C31 C 0.2825(11) 0.8439(3) 0.0545(6) 0.035(2) Uani 1 1 d . A .
H31A H 0.2265 0.8652 0.0444 0.042 Uiso 1 1 calc R . .
C32 C 0.2266(10) 0.8101(3) 0.0251(6) 0.039(2) Uani 1 1 d . A .
H32A H 0.1263 0.8045 -0.0075 0.047 Uiso 1 1 calc R . .
C33 C 0.3446(12) 0.7865(3) 0.0524(7) 0.039(2) Uani 1 1 d . . .
H33A H 0.3395 0.7617 0.0418 0.047 Uiso 1 1 calc R A .
C34 C 0.4726(10) 0.8055(3) 0.0983(6) 0.038(2) Uani 1 1 d . A .
H34A H 0.5698 0.7958 0.1234 0.046 Uiso 1 1 calc R . .
C35 C 0.4341(11) 0.8408(3) 0.1011(6) 0.040(2) Uani 1 1 d . A .
H35A H 0.4991 0.8594 0.1295 0.048 Uiso 1 1 calc R . .
C36 C 0.3159(11) 0.7713(3) 0.4366(6) 0.040(2) Uani 1 1 d . A .
H36A H 0.2321 0.7572 0.4512 0.048 Uiso 1 1 calc R . .
C37 C 0.3441(10) 0.8059(3) 0.4723(6) 0.034(2) Uani 1 1 d . A .
H37A H 0.2826 0.8194 0.5153 0.041 Uiso 1 1 calc R . .
C38 C 0.4790(9) 0.8173(2) 0.4337(5) 0.0304(19) Uani 1 1 d . A .
H38A H 0.5244 0.8399 0.4451 0.036 Uiso 1 1 calc R . .
C39 C 0.5343(10) 0.7890(3) 0.3748(6) 0.037(2) Uani 1 1 d . A .
H39A H 0.6252 0.7889 0.3407 0.044 Uiso 1 1 calc R . .
C40 C 0.4319(11) 0.7613(2) 0.3758(6) 0.038(2) Uani 1 1 d . A .
H40A H 0.4399 0.7391 0.3407 0.046 Uiso 1 1 calc R . .
O2 O 0.070(2) 0.7725(7) 0.218(4) 0.026(2) Uani 0.41(4) 1 d PDU A 1
C41 C 0.099(4) 0.7367(7) 0.182(3) 0.027(2) Uani 0.41(4) 1 d PDU A 1
H41A H 0.2090 0.7313 0.1953 0.033 Uiso 0.41(4) 1 calc PR A 1
H41B H 0.0625 0.7336 0.1024 0.033 Uiso 0.41(4) 1 calc PR A 1
C42 C 0.011(4) 0.7134(6) 0.253(3) 0.030(3) Uani 0.41(4) 1 d PDU A 1
H42A H 0.0670 0.7096 0.3281 0.036 Uiso 0.41(4) 1 calc PR A 1
H42B H -0.0135 0.6904 0.2170 0.036 Uiso 0.41(4) 1 calc PR A 1
C43 C -0.132(3) 0.7355(7) 0.258(3) 0.029(3) Uani 0.41(4) 1 d PDU A 1
H43A H -0.2047 0.7328 0.1894 0.034 Uiso 0.41(4) 1 calc PR A 1
H43B H -0.1841 0.7289 0.3231 0.034 Uiso 0.41(4) 1 calc PR A 1
C44 C -0.071(3) 0.7727(6) 0.269(3) 0.027(2) Uani 0.41(4) 1 d PDU A 1
H44A H -0.1445 0.7896 0.2307 0.033 Uiso 0.41(4) 1 calc PR A 1
H44B H -0.0501 0.7795 0.3488 0.033 Uiso 0.41(4) 1 calc PR A 1
O2A O 0.0778(16) 0.7704(5) 0.219(3) 0.0261(18) Uani 0.59(4) 1 d PDU A 2
C41A C 0.097(3) 0.7335(5) 0.193(2) 0.027(2) Uani 0.59(4) 1 d PDU A 2
H41C H 0.1995 0.7251 0.2232 0.033 Uiso 0.59(4) 1 calc PR A 2
H41D H 0.0816 0.7296 0.1115 0.033 Uiso 0.59(4) 1 calc PR A 2
C42A C -0.024(2) 0.7146(4) 0.248(2) 0.030(2) Uani 0.59(4) 1 d PDU A 2
H42C H 0.0137 0.7083 0.3259 0.036 Uiso 0.59(4) 1 calc PR A 2
H42D H -0.0578 0.6928 0.2068 0.036 Uiso 0.59(4) 1 calc PR A 2
C43A C -0.1531(19) 0.7409(5) 0.244(2) 0.028(2) Uani 0.59(4) 1 d PDU A 2
H43C H -0.2333 0.7354 0.1816 0.034 Uiso 0.59(4) 1 calc PR A 2
H43D H -0.1989 0.7407 0.3142 0.034 Uiso 0.59(4) 1 calc PR A 2
C44A C -0.0829(17) 0.7763(4) 0.226(2) 0.028(2) Uani 0.59(4) 1 d PDU A 2
H44C H -0.1322 0.7871 0.1565 0.034 Uiso 0.59(4) 1 calc PR A 2
H44D H -0.0960 0.7922 0.2890 0.034 Uiso 0.59(4) 1 calc PR A 2
